data_1562037
loop_
_publ_author_name
'Fern\'andez-Zapico, Eva'
'Montejo-Bernardo, Jose'
'Fern\'andez-Gonz\'alez, Alfonso'
'Garc\'ia, Jos\'e R.'
'Garc\'ia-Granda, Santiago'

_publ_section_title
;
 Hydrothermal synthesis of zinc(II)-phosphonate coordination polymers with
 different dimensionality (0D, 2D, 3D) and dimensionality change in the
 solid phase (0D\\rightarrow 3D) induced by temperature
;
_journal_name_full 'Journal of Solid State Chemistry'
_journal_page_first 285
_journal_page_last 296
_journal_paper_doi 10.1016/j.jssc.2015.01.001
_journal_volume 225
_journal_year 2015
_chemical_formula_moiety 'C60 H50 N8 O20 P4 Zn5,  0.32(H2 O)'
_chemical_formula_sum 'C60 H50.64 N8 O20.32 P4 Zn5'
_chemical_formula_weight 1659.68
_space_group_IT_number 15
_space_group_name_Hall '-C 2yc'
_space_group_name_H-M_alt 'C 1 2/c 1'
_symmetry_cell_setting monoclinic
_symmetry_space_group_name_Hall '-C 2yc'
_symmetry_space_group_name_H-M 'C 1 2/c 1'
_atom_sites_solution_hydrogens geom
_atom_sites_solution_primary direct
_atom_sites_solution_secondary difmap
_audit_creation_method SHELXL-97
_cell_angle_alpha 90.00
_cell_angle_beta 93.526(5)
_cell_angle_gamma 90.00
_cell_formula_units_Z 4
_cell_length_a 28.471(5)
_cell_length_b 12.118(5)
_cell_length_c 17.366(5)
_cell_measurement_reflns_used 9450
_cell_measurement_temperature 100(2)
_cell_measurement_theta_max 74.3165
_cell_measurement_theta_min 3.1077
_cell_volume 5980(3)
_computing_cell_refinement 'CrysAlis RED (Oxford Diffraction, 2009)'
_computing_data_collection 'CrysAlis CCD (Oxford Diffraction, 2009)'
_computing_data_reduction 'CrysAlis RED (Oxford Diffraction, 2009)'
_computing_molecular_graphics
;
ORTEP-3 (L.J. Farrugia, 1997) and Mercury CSD 2.0 (Macrae et al., 2008)
;
_computing_publication_material
;  
WinGX publication routines (Farrugia, 1999),
PARST (Nardelli, M., 1995) and PLATON (Spek, A. L., 2003)
;
_computing_structure_refinement 'SHELXL-97 (Sheldrick, 1997)'
_computing_structure_solution 'Superflip (Palatinus and Chapuis, 2007)'
_diffrn_ambient_temperature 100(2)
_diffrn_detector_area_resol_mean 8.2640
_diffrn_measured_fraction_theta_full 0.987
_diffrn_measured_fraction_theta_max 0.956
_diffrn_measurement_device_type 'Xcalibur, Onyx, Nova'
_diffrn_measurement_method '\w scans'
_diffrn_radiation_monochromator mirror
_diffrn_radiation_source 'Nova (Cu) X-ray Source'
_diffrn_radiation_type CuK\a
_diffrn_radiation_wavelength 1.54184
_diffrn_reflns_av_R_equivalents 0.0372
_diffrn_reflns_av_sigmaI/netI 0.0366
_diffrn_reflns_limit_h_max 34
_diffrn_reflns_limit_h_min -31
_diffrn_reflns_limit_k_max 14
_diffrn_reflns_limit_k_min -15
_diffrn_reflns_limit_l_max 21
_diffrn_reflns_limit_l_min -19
_diffrn_reflns_number 14192
_diffrn_reflns_theta_full 70.00
_diffrn_reflns_theta_max 74.49
_diffrn_reflns_theta_min 3.11
_exptl_absorpt_coefficient_mu 4.011
_exptl_absorpt_correction_T_max 0.742
_exptl_absorpt_correction_T_min 0.576
_exptl_absorpt_correction_type multi-scan
_exptl_absorpt_process_details
;
CrysAlisPro, Oxford Diffraction Ltd.,
Version 1.171.34.36 (release 02-08-2010 CrysAlis171 .NET)
(compiled Aug  2 2010,13:00:58)
Empirical absorption correction using spherical harmonics,
implemented in SCALE3 ABSPACK scaling algorithm.
;
_exptl_crystal_colour colourless
_exptl_crystal_density_diffrn 1.844
_exptl_crystal_density_method 'not measured'
_exptl_crystal_description prism
_exptl_crystal_F_000 3356.8
_exptl_crystal_size_max 0.2197
_exptl_crystal_size_mid 0.1246
_exptl_crystal_size_min 0.0744
_refine_diff_density_max 0.404
_refine_diff_density_min -0.809
_refine_diff_density_rms 0.110
_refine_ls_extinction_method none
_refine_ls_goodness_of_fit_ref 1.055
_refine_ls_hydrogen_treatment mixed
_refine_ls_matrix_type full
_refine_ls_number_parameters 450
_refine_ls_number_reflns 6126
_refine_ls_number_restraints 0
_refine_ls_restrained_S_all 1.055
_refine_ls_R_factor_all 0.0413
_refine_ls_R_factor_gt 0.0376
_refine_ls_shift/su_max 0.001
_refine_ls_shift/su_mean 0.000
_refine_ls_structure_factor_coef Fsqd
_refine_ls_weighting_details 'calc w=1/[\s^2^(Fo^2^)+(0.0625P)^2^+11.6332P] where P=(Fo^2^+2Fc^2^)/3'
_refine_ls_weighting_scheme calc
_refine_ls_wR_factor_gt 0.1039
_refine_ls_wR_factor_ref 0.1074
_reflns_number_gt 5325
_reflns_number_total 6126
_reflns_threshold_expression >2sigma(I)
_cod_data_source_file JSSC-2015-225-285.cif
_cod_data_source_block ZnPF3_LT
_cod_original_sg_symbol_H-M 'C 2/c'
_cod_database_code 1562037

loop_
_symmetry_equiv_pos_as_xyz
'x, y, z'
'-x, y, -z+1/2'
'x+1/2, y+1/2, z'
'-x+1/2, y+1/2, -z+1/2'
'-x, -y, -z'
'x, -y, z-1/2'
'-x+1/2, -y+1/2, -z'
'x+1/2, -y+1/2, z-1/2'

loop_
_atom_site_label
_atom_site_type_symbol
_atom_site_fract_x
_atom_site_fract_y
_atom_site_fract_z
_atom_site_U_iso_or_equiv
_atom_site_adp_type
_atom_site_occupancy
_atom_site_symmetry_multiplicity
_atom_site_calc_flag
_atom_site_refinement_flags
_atom_site_disorder_assembly
_atom_site_disorder_group
Zn1 Zn 0.454612(12) 0.62821(3) 0.50343(2) 0.01398(11) Uani 1 1 d . . .
Zn2 Zn 0.5000 0.53159(4) 0.7500 0.01445(13) Uani 1 2 d S . .
Zn3 Zn 0.225756(13) 0.43126(3) 0.38340(2) 0.01736(11) Uani 1 1 d . . .
P2 P 0.54733(2) 0.59064(5) 0.60048(4) 0.01369(15) Uani 1 1 d . . .
P1 P 0.42026(2) 0.43139(5) 0.62906(4) 0.01468(15) Uani 1 1 d . . .
O1 O 0.42290(7) 0.52429(15) 0.57210(12) 0.0198(4) Uani 1 1 d . . .
O6 O 0.52239(6) 0.65450(15) 0.53292(11) 0.0153(4) Uani 1 1 d . . .
O7 O 0.45602(7) 0.53335(15) 0.41015(11) 0.0186(4) Uani 1 1 d . . .
O9 O 0.29684(7) 0.42123(17) 0.42027(12) 0.0238(4) Uani 1 1 d . . .
O4 O 0.28691(7) 0.24777(16) 0.62127(13) 0.0235(4) Uani 1 1 d . . .
O3 O 0.44754(7) 0.44504(17) 0.70537(11) 0.0220(4) Uani 1 1 d . . .
O8 O 0.52915(7) 0.62777(15) 0.67679(11) 0.0176(4) Uani 1 1 d . . .
O10 O 0.27942(8) 0.45124(19) 0.29695(12) 0.0261(5) Uani 1 1 d . . .
C14 C 0.43139(10) 0.8607(2) 0.5433(2) 0.0233(6) Uani 1 1 d . . .
O2 O 0.43430(8) 0.31871(16) 0.59203(12) 0.0210(4) Uani 1 1 d . . .
N4 N 0.20102(8) 0.44055(19) 0.49506(14) 0.0174(5) Uani 1 1 d . . .
N2 N 0.42966(9) 0.75968(19) 0.57593(15) 0.0215(5) Uani 1 1 d . . .
C15 C 0.44216(10) 0.8649(2) 0.4633(2) 0.0237(6) Uani 1 1 d . . .
O5 O 0.32954(8) 0.12877(16) 0.69110(12) 0.0218(4) Uani 1 1 d . . .
C7 C 0.44479(12) 0.9682(3) 0.4266(2) 0.0321(8) Uani 1 1 d . . .
C1 C 0.35909(10) 0.4147(2) 0.64806(17) 0.0191(6) Uani 1 1 d . . .
H1A H 0.3477 0.4833 0.6687 0.023 Uiso 1 1 calc R . .
H1B H 0.3413 0.4004 0.5997 0.023 Uiso 1 1 calc R . .
N3 N 0.21273(9) 0.6033(2) 0.39165(14) 0.0194(5) Uani 1 1 d . . .
C18 C 0.30957(10) 0.4336(2) 0.35233(17) 0.0184(6) Uani 1 1 d . . .
C29 C 0.19177(10) 0.5458(2) 0.51706(17) 0.0181(5) Uani 1 1 d . . .
C22 C 0.18818(10) 0.7423(2) 0.48192(18) 0.0218(6) Uani 1 1 d . . .
C5 C 0.45572(12) 0.8672(3) 0.3101(2) 0.0386(9) Uani 1 1 d . . .
H5 H 0.4590 0.8657 0.2571 0.046 Uiso 1 1 calc R . .
C16 C 0.60836(10) 0.6282(2) 0.59945(16) 0.0177(5) Uani 1 1 d . . .
H16A H 0.6198 0.6094 0.5496 0.021 Uiso 1 1 calc R . .
H16B H 0.6114 0.7074 0.6061 0.021 Uiso 1 1 calc R . .
C23 C 0.17297(11) 0.7658(2) 0.55725(19) 0.0254(6) Uani 1 1 d . . .
H23 H 0.1660 0.8381 0.5704 0.030 Uiso 1 1 calc R . .
C28 C 0.19828(10) 0.3598(2) 0.54594(17) 0.0191(6) Uani 1 1 d . . .
H28 H 0.2044 0.2879 0.5308 0.023 Uiso 1 1 calc R . .
C20 C 0.21143(11) 0.7948(3) 0.3561(2) 0.0278(7) Uani 1 1 d . . .
H20 H 0.2165 0.8482 0.3190 0.033 Uiso 1 1 calc R . .
C3 C 0.32051(9) 0.2276(2) 0.66936(16) 0.0164(5) Uani 1 1 d . . .
C4 C 0.45453(11) 0.7680(3) 0.35209(19) 0.0271(7) Uani 1 1 d . . .
H4 H 0.4583 0.7013 0.3267 0.033 Uiso 1 1 calc R . .
C25 C 0.17851(10) 0.5718(2) 0.59138(17) 0.0198(6) Uani 1 1 d . . .
C30 C 0.19749(10) 0.6321(2) 0.46167(17) 0.0187(6) Uani 1 1 d . . .
C11 C 0.40773(13) 0.9468(3) 0.6594(3) 0.0399(9) Uani 1 1 d . . .
H11 H 0.3997 1.0087 0.6874 0.048 Uiso 1 1 calc R . .
C2 C 0.34959(11) 0.3209(2) 0.70489(17) 0.0207(6) Uani 1 1 d . . .
H2B H 0.3795 0.2915 0.7255 0.025 Uiso 1 1 calc R . .
H2A H 0.3334 0.3512 0.7477 0.025 Uiso 1 1 calc R . .
C13 C 0.41834(12) 0.7520(3) 0.6485(2) 0.0301(7) Uani 1 1 d . . .
H13 H 0.4183 0.6828 0.6717 0.036 Uiso 1 1 calc R . .
C6 C 0.45210(13) 0.9657(3) 0.3474(3) 0.0433(10) Uani 1 1 d . . .
H6 H 0.4545 1.0314 0.3203 0.052 Uiso 1 1 calc R . .
C24 C 0.16856(11) 0.6841(3) 0.60967(18) 0.0245(6) Uani 1 1 d . . .
H24 H 0.1589 0.7014 0.6584 0.029 Uiso 1 1 calc R . .
C27 C 0.18637(11) 0.3793(2) 0.62233(18) 0.0236(6) Uani 1 1 d . . .
H27 H 0.1853 0.3212 0.6571 0.028 Uiso 1 1 calc R . .
C19 C 0.21975(11) 0.6820(3) 0.34085(18) 0.0239(6) Uani 1 1 d . . .
H19 H 0.2306 0.6625 0.2933 0.029 Uiso 1 1 calc R . .
C10 C 0.42148(11) 0.9584(3) 0.5829(2) 0.0313(8) Uani 1 1 d . . .
N1 N 0.44812(8) 0.76751(19) 0.42711(15) 0.0203(5) Uani 1 1 d . . .
C9 C 0.42537(13) 1.0620(3) 0.5451(3) 0.0400(10) Uani 1 1 d . . .
H9 H 0.4195 1.1267 0.5716 0.048 Uiso 1 1 calc R . .
C12 C 0.40629(14) 0.8447(3) 0.6918(2) 0.0407(9) Uani 1 1 d . . .
H12 H 0.3974 0.8363 0.7421 0.049 Uiso 1 1 calc R . .
C8 C 0.43751(12) 1.0674(3) 0.4713(3) 0.0432(11) Uani 1 1 d . . .
H8 H 0.4413 1.1360 0.4486 0.052 Uiso 1 1 calc R . .
C17 C 0.36133(10) 0.4297(2) 0.33735(17) 0.0207(6) Uani 1 1 d . . .
H17A H 0.3727 0.5046 0.3320 0.025 Uiso 1 1 calc R . .
H17B H 0.3650 0.3919 0.2888 0.025 Uiso 1 1 calc R . .
C21 C 0.19575(11) 0.8240(2) 0.4262(2) 0.0265(7) Uani 1 1 d . . .
H21 H 0.1901 0.8978 0.4371 0.032 Uiso 1 1 calc R . .
C26 C 0.17639(11) 0.4847(3) 0.64489(18) 0.0244(6) Uani 1 1 d . . .
H26 H 0.1683 0.4986 0.6950 0.029 Uiso 1 1 calc R . .
O11 O 0.5000 0.8225(7) 0.7500 0.024(2) Uani 0.32 2 d SP . .
H200 H 0.4490(18) 0.327(4) 0.554(3) 0.058(15) Uiso 1 1 d . . .
H110 H 0.489(11) 0.77(3) 0.785(17) 0.069 Uiso 0.32 1 d P . .

loop_
_atom_site_aniso_label
_atom_site_aniso_U_11
_atom_site_aniso_U_22
_atom_site_aniso_U_33
_atom_site_aniso_U_23
_atom_site_aniso_U_13
_atom_site_aniso_U_12
Zn1 0.0189(2) 0.01086(17) 0.01247(19) 0.00082(12) 0.00356(14) -0.00001(12)
Zn2 0.0170(3) 0.0165(2) 0.0101(2) 0.000 0.00219(19) 0.000
Zn3 0.0188(2) 0.01788(19) 0.0156(2) -0.00294(13) 0.00235(15) 0.00020(14)
P2 0.0180(3) 0.0134(3) 0.0100(3) 0.0005(2) 0.0031(2) -0.0004(2)
P1 0.0206(3) 0.0127(3) 0.0110(3) -0.0003(2) 0.0036(2) -0.0026(2)
O1 0.0279(11) 0.0140(9) 0.0182(10) 0.0013(7) 0.0069(8) -0.0027(8)
O6 0.0183(9) 0.0165(8) 0.0113(9) 0.0017(7) 0.0025(7) 0.0004(7)
O7 0.0277(11) 0.0140(9) 0.0142(10) -0.0008(7) 0.0029(8) -0.0001(7)
O9 0.0205(10) 0.0297(11) 0.0218(11) 0.0049(9) 0.0059(8) 0.0004(8)
O4 0.0229(10) 0.0184(9) 0.0285(12) -0.0045(8) -0.0038(9) -0.0007(8)
O3 0.0254(11) 0.0293(10) 0.0112(10) 0.0002(8) 0.0015(8) -0.0077(8)
O8 0.0234(10) 0.0168(9) 0.0131(10) -0.0010(7) 0.0051(8) -0.0021(7)
O10 0.0222(11) 0.0358(11) 0.0197(11) -0.0041(9) -0.0023(9) 0.0046(9)
C14 0.0170(13) 0.0143(12) 0.0385(18) -0.0051(12) 0.0006(12) -0.0012(10)
O2 0.0318(11) 0.0141(9) 0.0182(11) 0.0001(8) 0.0105(9) 0.0001(8)
N4 0.0184(12) 0.0172(10) 0.0165(12) -0.0009(9) 0.0007(9) -0.0003(9)
N2 0.0233(12) 0.0159(11) 0.0258(13) -0.0053(9) 0.0071(10) -0.0026(9)
C15 0.0178(14) 0.0148(12) 0.0383(18) 0.0063(12) -0.0003(12) 0.0007(10)
O5 0.0305(11) 0.0170(9) 0.0181(10) 0.0004(7) 0.0028(8) -0.0015(8)
C7 0.0231(16) 0.0194(14) 0.053(2) 0.0136(14) -0.0061(15) -0.0026(12)
C1 0.0225(14) 0.0174(12) 0.0172(14) 0.0030(11) 0.0012(11) -0.0012(10)
N3 0.0217(12) 0.0194(11) 0.0171(12) 0.0005(9) 0.0005(9) -0.0009(9)
C18 0.0187(14) 0.0146(12) 0.0221(15) -0.0014(10) 0.0022(11) -0.0010(10)
C29 0.0178(13) 0.0182(12) 0.0184(14) -0.0024(11) 0.0002(11) 0.0009(10)
C22 0.0208(13) 0.0184(13) 0.0255(16) -0.0020(11) -0.0038(11) 0.0020(11)
C5 0.0288(18) 0.047(2) 0.040(2) 0.0262(17) 0.0050(15) 0.0037(15)
C16 0.0209(14) 0.0178(12) 0.0146(13) 0.0030(10) 0.0040(11) -0.0003(10)
C23 0.0276(16) 0.0195(13) 0.0289(17) -0.0087(12) 0.0002(13) 0.0039(11)
C28 0.0199(13) 0.0173(12) 0.0202(15) -0.0005(11) 0.0018(11) -0.0027(10)
C20 0.0270(16) 0.0244(14) 0.0312(17) 0.0094(13) -0.0036(13) -0.0042(12)
C3 0.0162(13) 0.0189(12) 0.0150(13) -0.0016(10) 0.0071(10) -0.0033(10)
C4 0.0230(15) 0.0332(16) 0.0258(16) 0.0148(13) 0.0068(12) 0.0061(12)
C25 0.0183(14) 0.0234(14) 0.0179(14) -0.0036(11) 0.0033(11) -0.0018(10)
C30 0.0193(13) 0.0186(13) 0.0182(14) 0.0006(11) 0.0015(11) -0.0022(10)
C11 0.0308(18) 0.0317(17) 0.057(3) -0.0257(17) 0.0058(17) 0.0000(14)
C2 0.0232(14) 0.0221(13) 0.0170(14) 0.0023(11) 0.0019(11) -0.0077(11)
C13 0.0376(18) 0.0269(15) 0.0275(17) -0.0100(13) 0.0145(14) -0.0081(13)
C6 0.0301(18) 0.0326(18) 0.067(3) 0.0305(18) -0.0027(18) -0.0031(14)
C24 0.0242(15) 0.0265(15) 0.0228(16) -0.0093(12) 0.0016(12) 0.0026(12)
C27 0.0268(15) 0.0242(14) 0.0199(15) 0.0050(11) 0.0030(12) -0.0029(11)
C19 0.0235(15) 0.0280(15) 0.0200(15) 0.0056(12) 0.0000(11) -0.0046(12)
C10 0.0202(15) 0.0182(14) 0.055(2) -0.0092(14) -0.0047(15) 0.0014(11)
N1 0.0193(12) 0.0176(11) 0.0245(13) 0.0076(10) 0.0043(10) 0.0030(9)
C9 0.0301(18) 0.0166(14) 0.071(3) -0.0088(16) -0.0126(18) 0.0021(12)
C12 0.043(2) 0.0391(19) 0.042(2) -0.0221(17) 0.0200(17) -0.0085(16)
C8 0.0276(18) 0.0124(14) 0.087(3) 0.0121(16) -0.018(2) -0.0028(12)
C17 0.0208(14) 0.0260(14) 0.0156(14) 0.0029(11) 0.0031(11) 0.0022(11)
C21 0.0256(15) 0.0167(13) 0.0367(18) 0.0018(12) -0.0032(13) 0.0019(11)
C26 0.0262(15) 0.0316(15) 0.0155(14) -0.0021(12) 0.0026(11) -0.0022(12)
O11 0.029(5) 0.013(4) 0.031(5) 0.000 -0.001(4) 0.000

loop_
_atom_type_symbol
_atom_type_description
_atom_type_scat_dispersion_real
_atom_type_scat_dispersion_imag
_atom_type_scat_source
C C 0.0181 0.0091 'International Tables Vol C Tables 4.2.6.8 and 6.1.1.4'
H H 0.0000 0.0000 'International Tables Vol C Tables 4.2.6.8 and 6.1.1.4'
N N 0.0311 0.0180 'International Tables Vol C Tables 4.2.6.8 and 6.1.1.4'
O O 0.0492 0.0322 'International Tables Vol C Tables 4.2.6.8 and 6.1.1.4'
P P 0.2955 0.4335 'International Tables Vol C Tables 4.2.6.8 and 6.1.1.4'
Zn Zn -1.5491 0.6778 'International Tables Vol C Tables 4.2.6.8 and 6.1.1.4'

loop_
_geom_angle_atom_site_label_1
_geom_angle_atom_site_label_2
_geom_angle_atom_site_label_3
_geom_angle
_geom_angle_site_symmetry_1
_geom_angle_site_symmetry_3
O7 Zn1 O1 98.92(8) . .
O7 Zn1 O6 103.54(8) . .
O1 Zn1 O6 114.56(8) . .
O7 Zn1 N1 87.53(9) . .
O1 Zn1 N1 147.45(9) . .
O6 Zn1 N1 94.48(9) . .
O7 Zn1 N2 156.61(9) . .
O1 Zn1 N2 86.57(9) . .
O6 Zn1 N2 94.57(9) . .
N1 Zn1 N2 76.28(10) . .
O3 Zn2 O3 114.79(13) 2_656 .
O3 Zn2 O8 103.59(9) 2_656 .
O3 Zn2 O8 114.19(8) . .
O3 Zn2 O8 114.20(8) 2_656 2_656
O3 Zn2 O8 103.59(9) . 2_656
O8 Zn2 O8 106.49(11) . 2_656
O9 Zn3 O5 147.39(8) . 7_556
O9 Zn3 N4 95.36(9) . .
O5 Zn3 N4 107.73(9) 7_556 .
O9 Zn3 N3 101.91(9) . .
O5 Zn3 N3 104.69(9) 7_556 .
N4 Zn3 N3 79.38(9) . .
O9 Zn3 O4 96.17(8) . 7_556
O5 Zn3 O4 61.43(8) 7_556 7_556
N4 Zn3 O4 91.34(9) . 7_556
N3 Zn3 O4 160.32(9) . 7_556
O9 Zn3 O10 61.28(8) . .
O5 Zn3 O10 98.16(8) 7_556 .
N4 Zn3 O10 154.11(9) . .
N3 Zn3 O10 93.95(9) . .
O4 Zn3 O10 101.58(8) 7_556 .
O9 Zn3 C3 123.49(9) . 7_556
O5 Zn3 C3 31.04(9) 7_556 7_556
N4 Zn3 C3 100.48(9) . 7_556
N3 Zn3 C3 134.18(9) . 7_556
O4 Zn3 C3 30.40(9) 7_556 7_556
O10 Zn3 C3 101.95(8) . 7_556
O9 Zn3 C18 30.65(9) . .
O5 Zn3 C18 124.31(9) 7_556 .
N4 Zn3 C18 125.49(10) . .
N3 Zn3 C18 100.25(9) . .
O4 Zn3 C18 99.27(8) 7_556 .
O10 Zn3 C18 30.66(9) . .
C3 Zn3 C18 115.19(9) 7_556 .
O7 P2 O8 112.17(11) 5_666 .
O7 P2 O6 112.47(11) 5_666 .
O8 P2 O6 110.44(11) . .
O7 P2 C16 107.66(12) 5_666 .
O8 P2 C16 108.35(12) . .
O6 P2 C16 105.40(12) . .
O1 P1 O3 116.97(12) . .
O1 P1 O2 110.92(12) . .
O3 P1 O2 109.01(12) . .
O1 P1 C1 107.00(12) . .
O3 P1 C1 107.66(13) . .
O2 P1 C1 104.47(13) . .
P1 O1 Zn1 155.70(14) . .
P2 O6 Zn1 120.59(11) . .
P2 O7 Zn1 131.90(12) 5_666 .
C18 O9 Zn3 92.00(17) . .
C3 O4 Zn3 87.06(16) . 7_556
P1 O3 Zn2 138.80(13) . .
P2 O8 Zn2 124.99(11) . .
C18 O10 Zn3 86.02(17) . .
N2 C14 C10 122.9(3) . .
N2 C14 C15 116.9(3) . .
C10 C14 C15 120.2(3) . .
C28 N4 C29 119.0(2) . .
C28 N4 Zn3 127.70(19) . .
C29 N4 Zn3 112.93(19) . .
C13 N2 C14 118.8(3) . .
C13 N2 Zn1 127.3(2) . .
C14 N2 Zn1 113.5(2) . .
N1 C15 C7 123.6(3) . .
N1 C15 C14 117.2(2) . .
C7 C15 C14 119.2(3) . .
C3 O5 Zn3 90.74(17) . 7_556
C6 C7 C15 116.1(3) . .
C6 C7 C8 125.2(3) . .
C15 C7 C8 118.6(4) . .
C2 C1 P1 114.2(2) . .
C19 N3 C30 118.7(3) . .
C19 N3 Zn3 129.0(2) . .
C30 N3 Zn3 112.22(18) . .
O9 C18 O10 120.6(3) . .
O9 C18 C17 119.7(3) . .
O10 C18 C17 119.8(3) . .
O9 C18 Zn3 57.35(15) . .
O10 C18 Zn3 63.31(16) . .
C17 C18 Zn3 176.4(2) . .
N4 C29 C25 122.4(3) . .
N4 C29 C30 117.5(3) . .
C25 C29 C30 120.1(3) . .
C30 C22 C21 117.1(3) . .
C30 C22 C23 119.2(3) . .
C21 C22 C23 123.7(3) . .
C6 C5 C4 119.7(4) . .
C17 C16 P2 112.40(19) 5_666 .
C24 C23 C22 120.9(3) . .
N4 C28 C27 122.1(3) . .
C21 C20 C19 118.9(3) . .
O4 C3 O5 120.8(2) . .
O4 C3 C2 120.1(2) . .
O5 C3 C2 119.1(3) . .
O4 C3 Zn3 62.54(14) . 7_556
O5 C3 Zn3 58.23(14) . 7_556
C2 C3 Zn3 177.1(2) . 7_556
N1 C4 C5 121.4(3) . .
C29 C25 C26 117.6(3) . .
C29 C25 C24 119.1(3) . .
C26 C25 C24 123.3(3) . .
N3 C30 C22 122.7(3) . .
N3 C30 C29 117.9(2) . .
C22 C30 C29 119.4(3) . .
C12 C11 C10 119.7(3) . .
C3 C2 C1 113.8(2) . .
N2 C13 C12 122.4(3) . .
C5 C6 C7 120.3(3) . .
C23 C24 C25 121.2(3) . .
C26 C27 C28 119.4(3) . .
N3 C19 C20 122.6(3) . .
C14 C10 C11 116.8(3) . .
C14 C10 C9 119.5(4) . .
C11 C10 C9 123.7(3) . .
C4 N1 C15 118.8(3) . .
C4 N1 Zn1 126.7(2) . .
C15 N1 Zn1 114.0(2) . .
C8 C9 C10 120.9(3) . .
C11 C12 C13 119.4(4) . .
C9 C8 C7 121.4(3) . .
C18 C17 C16 113.9(2) . 5_666
C20 C21 C22 120.0(3) . .
C27 C26 C25 119.4(3) . .

loop_
_geom_bond_atom_site_label_1
_geom_bond_atom_site_label_2
_geom_bond_distance
_geom_bond_site_symmetry_2
Zn1 O7 1.989(2) .
Zn1 O1 1.989(2) .
Zn1 O6 1.9915(19) .
Zn1 N1 2.147(2) .
Zn1 N2 2.177(2) .
Zn2 O3 1.946(2) 2_656
Zn2 O3 1.946(2) .
Zn2 O8 1.9477(19) .
Zn2 O8 1.9478(19) 2_656
Zn3 O9 2.089(2) .
Zn3 O5 2.105(2) 7_556
Zn3 N4 2.106(3) .
Zn3 N3 2.124(3) .
Zn3 O4 2.200(2) 7_556
Zn3 O10 2.220(2) .
Zn3 C3 2.476(3) 7_556
Zn3 C18 2.479(3) .
P2 O7 1.516(2) 5_666
P2 O8 1.520(2) .
P2 O6 1.5417(19) .
P2 C16 1.798(3) .
P1 O1 1.504(2) .
P1 O3 1.503(2) .
P1 O2 1.571(2) .
P1 C1 1.804(3) .
O7 P2 1.516(2) 5_666
O9 C18 1.264(4) .
O4 C3 1.255(4) .
O4 Zn3 2.200(2) 7_556
O10 C18 1.267(4) .
C14 N2 1.351(4) .
C14 C10 1.408(4) .
C14 C15 1.441(5) .
N4 C28 1.324(4) .
N4 C29 1.362(4) .
N2 C13 1.323(4) .
C15 N1 1.352(4) .
C15 C7 1.409(4) .
O5 C3 1.277(3) .
O5 Zn3 2.105(2) 7_556
C7 C6 1.403(6) .
C7 C8 1.453(5) .
C1 C2 1.540(4) .
N3 C19 1.323(4) .
N3 C30 1.361(4) .
C18 C17 1.513(4) .
C29 C25 1.403(4) .
C29 C30 1.436(4) .
C22 C30 1.411(4) .
C22 C21 1.410(4) .
C22 C23 1.432(4) .
C5 C6 1.365(6) .
C5 C4 1.409(4) .
C16 C17 1.525(4) 5_666
C23 C24 1.356(5) .
C28 C27 1.409(4) .
C20 C21 1.370(5) .
C20 C19 1.414(4) .
C3 C2 1.511(4) .
C3 Zn3 2.476(3) 7_556
C4 N1 1.327(4) .
C25 C26 1.410(4) .
C25 C24 1.429(4) .
C11 C12 1.361(6) .
C11 C10 1.414(6) .
C13 C12 1.406(4) .
C27 C26 1.371(4) .
C10 C9 1.424(5) .
C9 C8 1.349(6) .
C17 C16 1.524(4) 5_666

loop_
_geom_torsion_atom_site_label_1
_geom_torsion_atom_site_label_2
_geom_torsion_atom_site_label_3
_geom_torsion_atom_site_label_4
_geom_torsion
_geom_torsion_site_symmetry_1
_geom_torsion_site_symmetry_2
_geom_torsion_site_symmetry_3
_geom_torsion_site_symmetry_4
O3 P1 O1 Zn1 60.0(3) . . . .
O2 P1 O1 Zn1 -65.9(3) . . . .
C1 P1 O1 Zn1 -179.3(3) . . . .
O7 Zn1 O1 P1 85.2(3) . . . .
O6 Zn1 O1 P1 -24.2(3) . . . .
N1 Zn1 O1 P1 -175.3(3) . . . .
N2 Zn1 O1 P1 -117.7(3) . . . .
O7 P2 O6 Zn1 56.66(15) 5_666 . . .
O8 P2 O6 Zn1 -69.49(14) . . . .
C16 P2 O6 Zn1 173.69(12) . . . .
O7 Zn1 O6 P2 -102.35(13) . . . .
O1 Zn1 O6 P2 4.23(15) . . . .
N1 Zn1 O6 P2 169.11(13) . . . .
N2 Zn1 O6 P2 92.54(14) . . . .
O1 Zn1 O7 P2 -21.22(18) . . . 5_666
O6 Zn1 O7 P2 96.84(17) . . . 5_666
N1 Zn1 O7 P2 -169.14(18) . . . 5_666
N2 Zn1 O7 P2 -123.4(2) . . . 5_666
O5 Zn3 O9 C18 54.1(2) 7_556 . . .
N4 Zn3 O9 C18 -170.30(16) . . . .
N3 Zn3 O9 C18 -90.04(17) . . . .
O4 Zn3 O9 C18 97.77(16) 7_556 . . .
O10 Zn3 O9 C18 -2.07(15) . . . .
C3 Zn3 O9 C18 83.38(18) 7_556 . . .
O1 P1 O3 Zn2 -20.2(3) . . . .
O2 P1 O3 Zn2 106.6(2) . . . .
C1 P1 O3 Zn2 -140.6(2) . . . .
O3 Zn2 O3 P1 -122.2(2) 2_656 . . .
O8 Zn2 O3 P1 -2.7(2) . . . .
O8 Zn2 O3 P1 112.6(2) 2_656 . . .
O7 P2 O8 Zn2 -4.74(19) 5_666 . . .
O6 P2 O8 Zn2 121.59(14) . . . .
C16 P2 O8 Zn2 -123.44(15) . . . .
O3 Zn2 O8 P2 72.37(16) 2_656 . . .
O3 Zn2 O8 P2 -53.19(17) . . . .
O8 Zn2 O8 P2 -166.88(18) 2_656 . . .
O9 Zn3 O10 C18 2.07(15) . . . .
O5 Zn3 O10 C18 -151.04(16) 7_556 . . .
N4 Zn3 O10 C18 29.8(3) . . . .
N3 Zn3 O10 C18 103.49(17) . . . .
O4 Zn3 O10 C18 -88.67(16) 7_556 . . .
C3 Zn3 O10 C18 -119.74(16) 7_556 . . .
O9 Zn3 N4 C28 -74.6(2) . . . .
O5 Zn3 N4 C28 82.1(2) 7_556 . . .
N3 Zn3 N4 C28 -175.8(3) . . . .
O4 Zn3 N4 C28 21.7(2) 7_556 . . .
O10 Zn3 N4 C28 -98.8(3) . . . .
C3 Zn3 N4 C28 50.9(3) 7_556 . . .
C18 Zn3 N4 C28 -80.7(3) . . . .
O9 Zn3 N4 C29 98.3(2) . . . .
O5 Zn3 N4 C29 -105.01(19) 7_556 . . .
N3 Zn3 N4 C29 -2.83(19) . . . .
O4 Zn3 N4 C29 -165.36(19) 7_556 . . .
O10 Zn3 N4 C29 74.1(3) . . . .
C3 Zn3 N4 C29 -136.17(19) 7_556 . . .
C18 Zn3 N4 C29 92.3(2) . . . .
C10 C14 N2 C13 -0.2(5) . . . .
C15 C14 N2 C13 -177.8(3) . . . .
C10 C14 N2 Zn1 -173.4(2) . . . .
C15 C14 N2 Zn1 9.1(3) . . . .
O7 Zn1 N2 C13 128.5(3) . . . .
O1 Zn1 N2 C13 23.9(3) . . . .
O6 Zn1 N2 C13 -90.5(3) . . . .
N1 Zn1 N2 C13 176.0(3) . . . .
O7 Zn1 N2 C14 -59.0(3) . . . .
O1 Zn1 N2 C14 -163.7(2) . . . .
O6 Zn1 N2 C14 81.9(2) . . . .
N1 Zn1 N2 C14 -11.6(2) . . . .
N2 C14 C15 N1 2.1(4) . . . .
C10 C14 C15 N1 -175.5(3) . . . .
N2 C14 C15 C7 -179.5(3) . . . .
C10 C14 C15 C7 2.9(4) . . . .
N1 C15 C7 C6 2.7(5) . . . .
C14 C15 C7 C6 -175.6(3) . . . .
N1 C15 C7 C8 179.7(3) . . . .
C14 C15 C7 C8 1.3(4) . . . .
O1 P1 C1 C2 179.13(19) . . . .
O3 P1 C1 C2 -54.4(2) . . . .
O2 P1 C1 C2 61.4(2) . . . .
O9 Zn3 N3 C19 85.0(3) . . . .
O5 Zn3 N3 C19 -76.0(3) 7_556 . . .
N4 Zn3 N3 C19 178.3(3) . . . .
O4 Zn3 N3 C19 -118.7(3) 7_556 . . .
O10 Zn3 N3 C19 23.5(3) . . . .
C3 Zn3 N3 C19 -87.4(3) 7_556 . . .
C18 Zn3 N3 C19 53.8(3) . . . .
O9 Zn3 N3 C30 -91.2(2) . . . .
O5 Zn3 N3 C30 107.82(19) 7_556 . . .
N4 Zn3 N3 C30 2.09(19) . . . .
O4 Zn3 N3 C30 65.1(3) 7_556 . . .
O10 Zn3 N3 C30 -152.68(19) . . . .
C3 Zn3 N3 C30 96.4(2) 7_556 . . .
C18 Zn3 N3 C30 -122.4(2) . . . .
Zn3 O9 C18 O10 3.7(3) . . . .
Zn3 O9 C18 C17 -177.6(2) . . . .
Zn3 O10 C18 O9 -3.5(3) . . . .
Zn3 O10 C18 C17 177.8(2) . . . .
O5 Zn3 C18 O9 -148.09(15) 7_556 . . .
N4 Zn3 C18 O9 11.9(2) . . . .
N3 Zn3 C18 O9 96.10(17) . . . .
O4 Zn3 C18 O9 -86.46(16) 7_556 . . .
O10 Zn3 C18 O9 176.4(3) . . . .
C3 Zn3 C18 O9 -113.72(17) 7_556 . . .
O9 Zn3 C18 O10 -176.4(3) . . . .
O5 Zn3 C18 O10 35.47(19) 7_556 . . .
N4 Zn3 C18 O10 -164.54(15) . . . .
N3 Zn3 C18 O10 -80.34(17) . . . .
O4 Zn3 C18 O10 97.10(16) 7_556 . . .
C3 Zn3 C18 O10 69.85(18) 7_556 . . .
C28 N4 C29 C25 -1.3(4) . . . .
Zn3 N4 C29 C25 -174.9(2) . . . .
C28 N4 C29 C30 176.8(3) . . . .
Zn3 N4 C29 C30 3.2(3) . . . .
O7 P2 C16 C17 -58.9(2) 5_666 . . 5_666
O8 P2 C16 C17 62.6(2) . . . 5_666
O6 P2 C16 C17 -179.13(19) . . . 5_666
C30 C22 C23 C24 1.6(5) . . . .
C21 C22 C23 C24 -176.7(3) . . . .
C29 N4 C28 C27 -0.4(4) . . . .
Zn3 N4 C28 C27 172.2(2) . . . .
Zn3 O4 C3 O5 -1.5(3) 7_556 . . .
Zn3 O4 C3 C2 -178.9(2) 7_556 . . .
Zn3 O5 C3 O4 1.5(3) 7_556 . . .
Zn3 O5 C3 C2 179.0(2) 7_556 . . .
C6 C5 C4 N1 2.7(5) . . . .
N4 C29 C25 C26 2.0(4) . . . .
C30 C29 C25 C26 -176.0(3) . . . .
N4 C29 C25 C24 -178.9(3) . . . .
C30 C29 C25 C24 3.1(4) . . . .
C19 N3 C30 C22 1.0(4) . . . .
Zn3 N3 C30 C22 177.6(2) . . . .
C19 N3 C30 C29 -177.7(3) . . . .
Zn3 N3 C30 C29 -1.1(3) . . . .
C21 C22 C30 N3 -0.6(4) . . . .
C23 C22 C30 N3 -179.0(3) . . . .
C21 C22 C30 C29 178.1(3) . . . .
C23 C22 C30 C29 -0.3(4) . . . .
N4 C29 C30 N3 -1.4(4) . . . .
C25 C29 C30 N3 176.7(3) . . . .
N4 C29 C30 C22 179.8(3) . . . .
C25 C29 C30 C22 -2.0(4) . . . .
O4 C3 C2 C1 -38.8(4) . . . .
O5 C3 C2 C1 143.8(3) . . . .
P1 C1 C2 C3 -115.2(2) . . . .
C14 N2 C13 C12 2.5(5) . . . .
Zn1 N2 C13 C12 174.6(3) . . . .
C4 C5 C6 C7 -3.3(5) . . . .
C15 C7 C6 C5 0.7(5) . . . .
C8 C7 C6 C5 -176.0(3) . . . .
C22 C23 C24 C25 -0.6(5) . . . .
C29 C25 C24 C23 -1.8(4) . . . .
C26 C25 C24 C23 177.2(3) . . . .
N4 C28 C27 C26 1.2(5) . . . .
C30 N3 C19 C20 -0.9(4) . . . .
Zn3 N3 C19 C20 -176.9(2) . . . .
C21 C20 C19 N3 0.4(5) . . . .
N2 C14 C10 C11 -2.1(5) . . . .
C15 C14 C10 C11 175.3(3) . . . .
N2 C14 C10 C9 178.2(3) . . . .
C15 C14 C10 C9 -4.3(5) . . . .
C12 C11 C10 C14 2.3(5) . . . .
C12 C11 C10 C9 -178.1(4) . . . .
C5 C4 N1 C15 0.7(5) . . . .
C5 C4 N1 Zn1 -171.0(2) . . . .
C7 C15 N1 C4 -3.4(4) . . . .
C14 C15 N1 C4 174.9(3) . . . .
C7 C15 N1 Zn1 169.3(2) . . . .
C14 C15 N1 Zn1 -12.3(3) . . . .
O7 Zn1 N1 C4 -12.3(3) . . . .
O1 Zn1 N1 C4 -115.0(3) . . . .
O6 Zn1 N1 C4 91.1(3) . . . .
N2 Zn1 N1 C4 -175.3(3) . . . .
O7 Zn1 N1 C15 175.7(2) . . . .
O1 Zn1 N1 C15 72.9(3) . . . .
O6 Zn1 N1 C15 -80.9(2) . . . .
N2 Zn1 N1 C15 12.7(2) . . . .
C14 C10 C9 C8 1.3(5) . . . .
C11 C10 C9 C8 -178.3(3) . . . .
C10 C11 C12 C13 -0.3(6) . . . .
N2 C13 C12 C11 -2.3(6) . . . .
C10 C9 C8 C7 3.1(5) . . . .
C6 C7 C8 C9 172.3(3) . . . .
C15 C7 C8 C9 -4.4(5) . . . .
O9 C18 C17 C16 20.4(4) . . . 5_666
O10 C18 C17 C16 -160.9(2) . . . 5_666
C19 C20 C21 C22 0.0(5) . . . .
C30 C22 C21 C20 0.1(4) . . . .
C23 C22 C21 C20 178.4(3) . . . .
C28 C27 C26 C25 -0.4(5) . . . .
C29 C25 C26 C27 -1.2(4) . . . .
C24 C25 C26 C27 179.8(3) . . . .
